data_7224257
loop_
_publ_author_name
'Fernandez-Palacio, Francisco'
'Saccone, Marco'
'Priimagi, Arri'
'Terraneo, Giancarlo'
'Pilati, Tullio'
'Metrangolo, Pierangelo'
'Resnati, Giuseppe'

_publ_section_title
;
 Coordination networks incorporating halogen-bond donor sites and
 azobenzene groups
;
_journal_issue 13
_journal_name_full CrystEngComm
_journal_page_first 2251
_journal_paper_doi 10.1039/C6CE00059B
_journal_volume 18
_journal_year 2016
_chemical_formula_moiety 'C28 H23 N5 O4 Zn, 1.81(C3 H7 N O)'
_chemical_formula_sum 'C33.42 H35.65 N6.81 O5.81 Zn'
_chemical_formula_weight 690.97
_chemical_name_systematic
; 
 ? 
;
_space_group_IT_number 14
_symmetry_cell_setting monoclinic
_symmetry_Int_Tables_number 14
_symmetry_space_group_name_Hall '-P 2ybc'
_symmetry_space_group_name_H-M 'P 1 21/c 1'
_atom_sites_solution_hydrogens geom
_atom_sites_solution_primary direct
_atom_sites_solution_secondary difmap
_audit_creation_method SHELXL-97
_audit_update_record
;
2016-01-04 deposited with the CCDC.
2016-02-15 downloaded from the CCDC.
;
_cell_angle_alpha 90.00
_cell_angle_beta 95.194(2)
_cell_angle_gamma 90.00
_cell_formula_units_Z 4
_cell_length_a 10.1389(5)
_cell_length_b 14.9139(8)
_cell_length_c 23.1236(12)
_cell_measurement_reflns_used 9864
_cell_measurement_temperature 103(2)
_cell_measurement_theta_max 26.62
_cell_measurement_theta_min 2.23
_cell_volume 3482.2(3)
_computing_cell_refinement 'Bruker SAINT'
_computing_data_collection 'Bruker APEX2'
_computing_data_reduction 'Bruker SAINT'
_computing_molecular_graphics
;
ORTEP-3 (Farrugia, L.J. (1997) Jour. Appl. Cryst. 30, 565)
Mercury (Macrae, C. F., Edgington, P. R., McCabe, P., Pidcock, E., 
Shields, G. P., Taylor, R., Towler, M. & van de Streek, J. (2006). 
J. Appl. Cryst. 39, 453-457
;
_computing_publication_material SHELXL-97
_computing_structure_refinement
;
SHELXL-97 (Sheldrick, G. M. (2008). Acta Cryst. A64, 112-122)
;
_computing_structure_solution
;
SHELXS (Sheldrick, G. M. (2008). Acta Cryst. A64, 112-122)
;
_diffrn_ambient_temperature 103(2)
_diffrn_measured_fraction_theta_full 0.996
_diffrn_measured_fraction_theta_max 0.953
_diffrn_measurement_device_type 'Bruker APEX-II CCD'
_diffrn_measurement_method '\f and \w scans'
_diffrn_radiation_monochromator graphite
_diffrn_radiation_source 'fine-focus sealed tube'
_diffrn_radiation_type MoK\a
_diffrn_radiation_wavelength 0.71073
_diffrn_reflns_av_R_equivalents 0.0412
_diffrn_reflns_av_sigmaI/netI 0.0354
_diffrn_reflns_limit_h_max 12
_diffrn_reflns_limit_h_min -13
_diffrn_reflns_limit_k_max 18
_diffrn_reflns_limit_k_min -19
_diffrn_reflns_limit_l_max 30
_diffrn_reflns_limit_l_min -29
_diffrn_reflns_number 77266
_diffrn_reflns_theta_full 25.50
_diffrn_reflns_theta_max 27.91
_diffrn_reflns_theta_min 2.02
_diffrn_standards_decay_% 0.00
_exptl_absorpt_coefficient_mu 0.757
_exptl_absorpt_correction_T_max 0.7456
_exptl_absorpt_correction_T_min 0.6977
_exptl_absorpt_correction_type multi-scan
_exptl_absorpt_process_details 'Bruker (2001). SADABS. Bruker AXS Inc., Madison, Wisconsin, USA.'
_exptl_crystal_colour orange
_exptl_crystal_density_diffrn 1.316
_exptl_crystal_density_method 'not measured'
_exptl_crystal_description 'oblique prism'
_exptl_crystal_F_000 1438
_exptl_crystal_size_max 0.21
_exptl_crystal_size_mid 0.14
_exptl_crystal_size_min 0.07
_refine_diff_density_max 0.948
_refine_diff_density_min -0.641
_refine_diff_density_rms 0.118
_refine_ls_extinction_method none
_refine_ls_goodness_of_fit_ref 1.057
_refine_ls_hydrogen_treatment noref
_refine_ls_matrix_type full
_refine_ls_number_parameters 431
_refine_ls_number_reflns 7964
_refine_ls_number_restraints 406
_refine_ls_restrained_S_all 1.042
_refine_ls_R_factor_all 0.1145
_refine_ls_R_factor_gt 0.0789
_refine_ls_shift/su_max 0.002
_refine_ls_shift/su_mean 0.000
_refine_ls_structure_factor_coef Fsqd
_refine_ls_weighting_details 'w=1/[\s^2^(Fo^2^)+(0.1355P)^2^+7.8747P] where P=(Fo^2^+2Fc^2^)/3'
_refine_ls_weighting_scheme calc
_refine_ls_wR_factor_gt 0.2271
_refine_ls_wR_factor_ref 0.2566
_reflns_number_gt 5474
_reflns_number_total 7964
_reflns_threshold_expression 'I > 2\s(I)'
_cod_data_source_file c6ce00059b2.cif
_cod_data_source_block ico189
_cod_depositor_comments
;
The following automatic conversions were performed:

'_refine_ls_hydrogen_treatment' value 'NOREF' changed to 'noref'
according to
/usr/data/users/saulius/crontab/automatic-downloads/rss-feeds/RSC/lib/dictionaries/cif_core.dic
dictionary named 'cif_core.dic' version 2.4.2 from 2011-04-26.

Automatic conversion script
Id: cif_fix_values 4268 2015-11-12 08:31:59Z antanas 

 Adding full bibliography for 7224255--7224257.cif.
;
_cod_original_sg_symbol_H-M 'P 21/c'
_cod_database_code 7224257

loop_
_symmetry_equiv_pos_as_xyz
'x, y, z'
'-x, y+1/2, -z+1/2'
'-x, -y, -z'
'x, -y-1/2, z-1/2'

loop_
_atom_site_label
_atom_site_type_symbol
_atom_site_fract_x
_atom_site_fract_y
_atom_site_fract_z
_atom_site_U_iso_or_equiv
_atom_site_adp_type
_atom_site_occupancy
_atom_site_symmetry_multiplicity
_atom_site_calc_flag
_atom_site_refinement_flags
_atom_site_disorder_assembly
_atom_site_disorder_group
Zn1 Zn 0.02662(3) -0.02411(3) 0.353218(16) 0.03423(11) Uani 1 1 d . . .
O1 O 0.1708(2) 0.06569(17) 0.35072(11) 0.0399(6) Uani 1 1 d . A .
O2 O 0.2795(2) -0.06271(18) 0.35292(12) 0.0447(7) Uani 1 1 d . A .
O3 O 0.8774(2) 0.05800(18) 0.35826(12) 0.0420(6) Uani 1 1 d . . .
O4 O 0.7640(2) -0.06867(19) 0.35081(12) 0.0464(7) Uani 1 1 d . A .
C7 C 0.2775(3) 0.0197(2) 0.35173(15) 0.0356(8) Uani 1 1 d . . .
C8 C 0.7692(3) 0.0129(3) 0.35403(16) 0.0400(9) Uani 1 1 d . . .
C15A C 0.5684(7) 0.7649(6) 0.2983(5) 0.110(3) Uiso 0.693(2) 1 d PDU A -1
H15A H 0.5481 0.8288 0.2932 0.165 Uiso 0.693(2) 1 calc PR A -1
H15B H 0.6271 0.7458 0.2693 0.165 Uiso 0.693(2) 1 calc PR A -1
H15C H 0.6123 0.7548 0.3373 0.165 Uiso 0.693(2) 1 calc PR A -1
C16A C 0.3240(6) 0.7626(5) 0.2814(4) 0.086(2) Uiso 0.693(2) 1 d PDU A -1
H16A H 0.3426 0.8270 0.2794 0.129 Uiso 0.693(2) 1 calc PR A -1
H16B H 0.2691 0.7510 0.3134 0.129 Uiso 0.693(2) 1 calc PR A -1
H16C H 0.2768 0.7429 0.2447 0.129 Uiso 0.693(2) 1 calc PR A -1
C15B C 0.6181(19) 0.7526(9) 0.3125(5) 0.110(3) Uiso 0.307(2) 1 d PDU A -2
H15D H 0.5382 0.7864 0.3196 0.165 Uiso 0.307(2) 1 calc PR A -2
H15E H 0.5972 0.7101 0.2807 0.165 Uiso 0.307(2) 1 calc PR A -2
H15F H 0.6869 0.7942 0.3020 0.165 Uiso 0.307(2) 1 calc PR A -2
C16B C 0.7310(17) 0.7543(9) 0.4121(6) 0.114(7) Uiso 0.307(2) 1 d PDU A -2
H16D H 0.7059 0.8177 0.4084 0.171 Uiso 0.307(2) 1 calc PR A -2
H16E H 0.8271 0.7486 0.4113 0.171 Uiso 0.307(2) 1 calc PR A -2
H16F H 0.7046 0.7307 0.4489 0.171 Uiso 0.307(2) 1 calc PR A -2
N1A N 0.5439(5) 0.3040(3) 0.3345(2) 0.0517(12) Uiso 0.693(2) 1 d PDU A -1
N2A N 0.4379(5) 0.3429(3) 0.3205(2) 0.0487(11) Uiso 0.693(2) 1 d PDU A -1
N3A N 0.4473(5) 0.7138(4) 0.2913(2) 0.0770(17) Uiso 0.693(2) 1 d PDU A -1
C1A C 0.4066(4) 0.0731(3) 0.34665(10) 0.0369(11) Uiso 0.693(2) 1 d PDU A -1
C2A C 0.5234(3) 0.0236(3) 0.35026(10) 0.0319(11) Uiso 0.693(2) 1 d PDU A -1
H2A H 0.5204 -0.0399 0.3532 0.038 Uiso 0.693(2) 1 calc PR A -1
C3A C 0.6448(4) 0.0671(3) 0.34956(13) 0.0375(11) Uiso 0.693(2) 1 d PDU A -1
C4A C 0.6481(4) 0.1603(3) 0.34537(19) 0.0436(12) Uiso 0.693(2) 1 d PDU A -1
H4A H 0.7305 0.1906 0.3450 0.052 Uiso 0.693(2) 1 calc PR A -1
C5A C 0.5303(4) 0.2091(3) 0.34166(19) 0.0411(12) Uiso 0.693(2) 1 d PDU A -1
C6A C 0.4092(4) 0.1654(3) 0.34218(18) 0.0383(11) Uiso 0.693(2) 1 d PDU A -1
H6A H 0.3291 0.1988 0.3395 0.046 Uiso 0.693(2) 1 calc PR A -1
C9A C 0.4490(4) 0.4367(3) 0.31045(11) 0.0523(14) Uiso 0.693(2) 1 d PDU A -1
C10A C 0.5688(5) 0.4829(3) 0.31267(11) 0.0556(15) Uiso 0.693(2) 1 d PDU A -1
H10A H 0.6503 0.4516 0.3197 0.067 Uiso 0.693(2) 1 calc PR A -1
C11A C 0.5680(5) 0.5750(3) 0.30451(15) 0.0589(15) Uiso 0.693(2) 1 d PDU A -1
H11A H 0.6494 0.6067 0.3057 0.071 Uiso 0.693(2) 1 calc PR A -1
C12A C 0.4485(4) 0.6215(3) 0.2946(2) 0.0625(16) Uiso 0.693(2) 1 d PDU A -1
C13A C 0.3289(5) 0.5743(3) 0.2918(2) 0.0598(16) Uiso 0.693(2) 1 d PDU A -1
H13A H 0.2473 0.6054 0.2844 0.072 Uiso 0.693(2) 1 calc PR A -1
C14A C 0.3295(5) 0.4820(3) 0.29986(19) 0.0527(14) Uiso 0.693(2) 1 d PDU A -1
H14A H 0.2483 0.4499 0.2982 0.063 Uiso 0.693(2) 1 calc PR A -1
N1B N 0.5199(12) 0.2980(6) 0.3606(6) 0.075(3) Uiso 0.307(2) 1 d PDU A -2
N2B N 0.6151(14) 0.3366(7) 0.3850(8) 0.101(4) Uiso 0.307(2) 1 d PDU A -2
N3B N 0.6650(10) 0.7043(6) 0.3644(4) 0.141(5) Uiso 0.307(2) 1 d PDU A -2
C1B C 0.4046(5) 0.0659(3) 0.35827(11) 0.023(2) Uiso 0.307(2) 1 d PDU A -2
C2B C 0.5227(5) 0.0197(4) 0.35829(12) 0.033(3) Uiso 0.307(2) 1 d PDU A -2
H2B H 0.5225 -0.0439 0.3553 0.040 Uiso 0.307(2) 1 calc PR A -2
C3B C 0.6409(6) 0.0663(4) 0.36272(18) 0.031(2) Uiso 0.307(2) 1 d PDU A -2
C4B C 0.6417(6) 0.1588(4) 0.3672(3) 0.034(2) Uiso 0.307(2) 1 d PDU A -2
H4B H 0.7231 0.1907 0.3703 0.041 Uiso 0.307(2) 1 calc PR A -2
C5B C 0.5232(5) 0.2043(4) 0.3670(3) 0.050(3) Uiso 0.307(2) 1 d PDU A -2
C6B C 0.4049(6) 0.1581(4) 0.3627(3) 0.039(2) Uiso 0.307(2) 1 d PDU A -2
H6B H 0.3237 0.1898 0.3629 0.047 Uiso 0.307(2) 1 calc PR A -2
C9B C 0.6139(3) 0.4298(4) 0.3768(2) 0.121(4) Uiso 0.307(2) 1 d PDU A -2
C10B C 0.5495(4) 0.4769(4) 0.3315(2) 0.122(5) Uiso 0.307(2) 1 d PDU A -2
H10B H 0.4934 0.4462 0.3029 0.147 Uiso 0.307(2) 1 calc PR A -2
C11B C 0.5659(6) 0.5684(4) 0.3274(3) 0.129(5) Uiso 0.307(2) 1 d PDU A -2
H11B H 0.5212 0.6007 0.2960 0.154 Uiso 0.307(2) 1 calc PR A -2
C12B C 0.6474(7) 0.6128(4) 0.3689(3) 0.143(5) Uiso 0.307(2) 1 d PDU A -2
C13B C 0.7119(9) 0.5658(4) 0.4145(3) 0.147(6) Uiso 0.307(2) 1 d PDU A -2
H13B H 0.7676 0.5966 0.4433 0.176 Uiso 0.307(2) 1 calc PR A -2
C14B C 0.6956(7) 0.4741(5) 0.4184(3) 0.140(6) Uiso 0.307(2) 1 d PDU A -2
H14B H 0.7404 0.4417 0.4496 0.168 Uiso 0.307(2) 1 calc PR A -2
N4 N 0.0113(3) -0.0942(2) 0.27776(12) 0.0360(7) Uani 1 1 d . . .
N5 N 0.0363(3) -0.3935(2) -0.07631(12) 0.0379(7) Uani 1 1 d . . .
C17 C -0.0566(3) -0.2228(3) 0.22292(16) 0.0402(9) Uani 1 1 d . . .
H17 H -0.0989 -0.2797 0.2217 0.048 Uiso 1 1 calc R . .
C18 C -0.0494(4) -0.1730(3) 0.27299(16) 0.0405(9) Uani 1 1 d . . .
H18 H -0.0894 -0.1959 0.3055 0.049 Uiso 1 1 calc R . .
C19 C 0.0654(4) -0.0616(3) 0.23120(17) 0.0464(9) Uani 1 1 d . . .
H19 H 0.1099 -0.0055 0.2343 0.056 Uiso 1 1 calc R . .
C20 C 0.0588(4) -0.1066(3) 0.17910(17) 0.0487(10) Uani 1 1 d . . .
H20 H 0.0956 -0.0806 0.1467 0.058 Uiso 1 1 calc R . .
C21 C -0.0021(3) -0.1904(2) 0.17388(16) 0.0384(8) Uani 1 1 d . . .
C22 C -0.0119(3) -0.2444(3) 0.12107(16) 0.0394(8) Uani 1 1 d . . .
H22 H -0.0650 -0.2969 0.1206 0.047 Uiso 1 1 calc R . .
C23 C 0.0473(4) -0.2260(3) 0.07358(16) 0.0418(9) Uani 1 1 d . . .
H23 H 0.0969 -0.1720 0.0729 0.050 Uiso 1 1 calc R . .
C24 C 0.0410(4) -0.2838(3) 0.02215(15) 0.0401(9) Uani 1 1 d . . .
C25 C 0.1226(4) -0.2688(3) -0.02164(19) 0.0518(10) Uani 1 1 d . . .
H25 H 0.1817 -0.2193 -0.0190 0.062 Uiso 1 1 calc R . .
C26 C 0.1193(4) -0.3248(3) -0.06886(18) 0.0483(10) Uani 1 1 d . . .
H26 H 0.1790 -0.3139 -0.0975 0.058 Uiso 1 1 calc R . .
C27 C -0.0449(4) -0.4083(3) -0.03450(17) 0.0509(10) Uani 1 1 d . . .
H27 H -0.1044 -0.4575 -0.0387 0.061 Uiso 1 1 calc R . .
C28 C -0.0452(4) -0.3555(3) 0.01379(17) 0.0542(11) Uani 1 1 d . . .
H28 H -0.1054 -0.3682 0.0419 0.065 Uiso 1 1 calc R . .
O5A O 0.3377(6) 0.0511(4) 0.4962(8) 0.121(5) Uiso 0.3467(11) 1 d PDU A -1
N6A N 0.5210(4) -0.0318(3) 0.4957(7) 0.086(4) Uiso 0.3467(11) 1 d PDU A -1
C29A C 0.3907(4) -0.0237(4) 0.4931(8) 0.077(4) Uiso 0.3467(11) 1 d PDU A -1
H29A H 0.3369 -0.0758 0.4889 0.092 Uiso 0.3467(11) 1 calc PR A -1
C30A C 0.6030(8) 0.0489(5) 0.5019(15) 0.142(9) Uiso 0.3467(11) 1 d PDU A -1
H30A H 0.6552 0.0543 0.4684 0.213 Uiso 0.3467(11) 1 calc PR A -1
H30B H 0.6628 0.0449 0.5375 0.213 Uiso 0.3467(11) 1 calc PR A -1
H30C H 0.5460 0.1017 0.5038 0.213 Uiso 0.3467(11) 1 calc PR A -1
C31A C 0.5880(9) -0.1169(5) 0.4880(9) 0.107(6) Uiso 0.3467(11) 1 d PDU A -1
H31A H 0.6453 -0.1311 0.5232 0.160 Uiso 0.3467(11) 1 calc PR A -1
H31B H 0.6418 -0.1124 0.4550 0.160 Uiso 0.3467(11) 1 calc PR A -1
H31C H 0.5220 -0.1646 0.4806 0.160 Uiso 0.3467(11) 1 calc PR A -1
O6A O -0.3081(4) 0.4138(9) 0.4745(5) 0.233(6) Uiso 0.693(2) 1 d PDU A -1
N7A N -0.5137(6) 0.3749(11) 0.4931(6) 0.286(6) Uiso 0.693(2) 1 d PDU A -1
C32A C -0.4282(6) 0.4078(15) 0.4589(5) 0.290(7) Uiso 0.693(2) 1 d PDU A -1
H32A H -0.4596 0.4277 0.4211 0.348 Uiso 0.693(2) 1 calc PR A -1
C33A C -0.4786(15) 0.3529(18) 0.5564(7) 0.296(11) Uiso 0.693(2) 1 d PDU A -1
H33A H -0.3919 0.3234 0.5610 0.444 Uiso 0.693(2) 1 calc PR A -1
H33B H -0.5458 0.3127 0.5699 0.444 Uiso 0.693(2) 1 calc PR A -1
H33C H -0.4753 0.4083 0.5792 0.444 Uiso 0.693(2) 1 calc PR A -1
C34A C -0.6517(18) 0.3528(16) 0.4721(7) 0.248(9) Uiso 0.693(2) 1 d PDU A -1
H34A H -0.6649 0.3628 0.4301 0.373 Uiso 0.693(2) 1 calc PR A -1
H34B H -0.7123 0.3912 0.4916 0.373 Uiso 0.693(2) 1 calc PR A -1
H34C H -0.6694 0.2898 0.4806 0.373 Uiso 0.693(2) 1 calc PR A -1
O7A O 0.0318(6) 0.3604(13) 0.6573(4) 0.248(12) Uiso 0.307(8) 1 d PDU B -3
N8A N 0.1335(5) 0.4063(6) 0.5805(3) 0.270(8) Uiso 0.307(8) 1 d PDU B -3
C35A C 0.1309(8) 0.3612(8) 0.6296(4) 0.260(9) Uiso 0.307(8) 1 d PDU B -3
H35A H 0.2073 0.3285 0.6441 0.312 Uiso 0.307(8) 1 calc PR B -3
C36A C 0.2379(9) 0.3896(16) 0.5422(5) 0.300(16) Uiso 0.307(8) 1 d PDU B -3
H36A H 0.2171 0.4213 0.5054 0.449 Uiso 0.307(8) 1 calc PR B -3
H36B H 0.2437 0.3251 0.5347 0.449 Uiso 0.307(8) 1 calc PR B -3
H36C H 0.3228 0.4110 0.5607 0.449 Uiso 0.307(8) 1 calc PR B -3
C37A C 0.0164(10) 0.4551(13) 0.5562(7) 0.239(14) Uiso 0.307(8) 1 d PDU B -3
H37D H 0.0340 0.4817 0.5190 0.359 Uiso 0.307(8) 1 calc PR B -3
H37E H -0.0047 0.5027 0.5831 0.359 Uiso 0.307(8) 1 calc PR B -3
H37F H -0.0587 0.4137 0.5503 0.359 Uiso 0.307(8) 1 calc PR B -3
O5B O 0.7240(4) -0.0017(7) 0.5068(14) 0.098(8) Uiso 0.1533(11) 1 d PDU A -2
N6B N 0.5038(4) -0.0173(3) 0.4983(9) 0.029(3) Uiso 0.1533(11) 1 d PDU A -2
C29B C 0.6250(5) -0.0506(5) 0.4985(14) 0.062(6) Uiso 0.1533(11) 1 d PDU A -2
H29B H 0.6363 -0.1129 0.4923 0.075 Uiso 0.1533(11) 1 calc PR A -2
C30B C 0.4848(13) 0.0786(4) 0.5071(11) 0.049(6) Uiso 0.1533(11) 1 d PDU A -2
H30D H 0.5321 0.0968 0.5441 0.074 Uiso 0.1533(11) 1 calc PR A -2
H30E H 0.3902 0.0913 0.5078 0.074 Uiso 0.1533(11) 1 calc PR A -2
H30F H 0.5195 0.1120 0.4753 0.074 Uiso 0.1533(11) 1 calc PR A -2
C31B C 0.3904(7) -0.0771(6) 0.5000(16) 0.065(8) Uiso 0.1533(11) 1 d PDU A -2
H31D H 0.3594 -0.0955 0.4604 0.098 Uiso 0.1533(11) 1 calc PR A -2
H31E H 0.3190 -0.0457 0.5175 0.098 Uiso 0.1533(11) 1 calc PR A -2
H31F H 0.4167 -0.1302 0.5232 0.098 Uiso 0.1533(11) 1 calc PR A -2
O6B O 0.1002(5) 0.3645(7) 0.6585(4) 0.096(4) Uiso 0.307(2) 1 d PDU A -2
N7B N -0.1042(4) 0.4136(6) 0.6297(2) 0.194(7) Uiso 0.307(2) 1 d PDU A -2
C32B C 0.0210(5) 0.3992(10) 0.6209(4) 0.182(8) Uiso 0.307(2) 1 d PDU A -2
H32B H 0.0514 0.4160 0.5848 0.219 Uiso 0.307(2) 1 calc PR A -2
C33B C -0.1525(10) 0.3969(15) 0.6863(3) 0.230(13) Uiso 0.307(2) 1 d PDU A -2
H33D H -0.1792 0.3339 0.6888 0.344 Uiso 0.307(2) 1 calc PR A -2
H33E H -0.2288 0.4356 0.6911 0.344 Uiso 0.307(2) 1 calc PR A -2
H33F H -0.0820 0.4098 0.7170 0.344 Uiso 0.307(2) 1 calc PR A -2
C34B C -0.1907(10) 0.4639(12) 0.5874(6) 0.216(13) Uiso 0.307(2) 1 d PDU A -2
H34D H -0.1406 0.4823 0.5551 0.324 Uiso 0.307(2) 1 calc PR A -2
H34E H -0.2242 0.5172 0.6061 0.324 Uiso 0.307(2) 1 calc PR A -2
H34F H -0.2652 0.4260 0.5727 0.324 Uiso 0.307(2) 1 calc PR A -2

loop_
_atom_site_aniso_label
_atom_site_aniso_U_11
_atom_site_aniso_U_22
_atom_site_aniso_U_33
_atom_site_aniso_U_23
_atom_site_aniso_U_13
_atom_site_aniso_U_12
Zn1 0.02271(19) 0.0438(2) 0.0364(2) -0.00017(17) 0.00410(15) 0.00096(16)
O1 0.0203(10) 0.0470(14) 0.0524(14) -0.0088(12) 0.0039(10) 0.0007(10)
O2 0.0263(11) 0.0459(14) 0.0624(16) 0.0043(13) 0.0066(11) -0.0004(11)
O3 0.0188(10) 0.0478(14) 0.0590(15) 0.0003(12) 0.0006(10) 0.0002(10)
O4 0.0253(11) 0.0483(15) 0.0659(17) -0.0012(13) 0.0061(11) 0.0025(11)
C7 0.0224(14) 0.046(2) 0.0382(17) -0.0043(15) 0.0033(13) 0.0026(14)
C8 0.0283(16) 0.049(2) 0.0435(19) 0.0018(16) 0.0042(15) 0.0023(15)
N4 0.0255(13) 0.0444(16) 0.0383(15) -0.0012(13) 0.0034(11) -0.0016(12)
N5 0.0299(14) 0.0469(17) 0.0373(15) -0.0002(13) 0.0055(12) -0.0037(13)
C17 0.0353(17) 0.0409(19) 0.0448(19) 0.0034(16) 0.0070(15) -0.0026(15)
C18 0.0351(17) 0.044(2) 0.0430(19) 0.0022(16) 0.0094(15) -0.0045(15)
C19 0.048(2) 0.047(2) 0.044(2) -0.0050(17) 0.0104(17) -0.0169(18)
C20 0.052(2) 0.055(2) 0.0414(19) -0.0002(17) 0.0138(17) -0.0178(19)
C21 0.0284(16) 0.0422(19) 0.0442(19) -0.0015(16) 0.0006(14) -0.0008(15)
C22 0.0312(16) 0.0429(19) 0.0435(19) -0.0011(16) 0.0005(15) -0.0013(15)
C23 0.0391(18) 0.0422(19) 0.0445(19) -0.0035(16) 0.0060(16) -0.0081(16)
C24 0.0372(18) 0.0444(19) 0.0388(18) 0.0005(15) 0.0040(15) -0.0024(15)
C25 0.051(2) 0.047(2) 0.059(2) -0.0085(19) 0.0179(19) -0.0176(18)
C26 0.047(2) 0.051(2) 0.050(2) -0.0040(18) 0.0184(17) -0.0128(18)
C27 0.047(2) 0.061(2) 0.046(2) -0.0087(19) 0.0117(17) -0.0192(19)
C28 0.049(2) 0.076(3) 0.0389(19) -0.0105(19) 0.0129(17) -0.024(2)

loop_
_atom_type_symbol
_atom_type_description
_atom_type_scat_dispersion_real
_atom_type_scat_dispersion_imag
_atom_type_scat_source
C C 0.0033 0.0016 'International Tables Vol C Tables 4.2.6.8 and 6.1.1.4'
H H 0.0000 0.0000 'International Tables Vol C Tables 4.2.6.8 and 6.1.1.4'
N N 0.0061 0.0033 'International Tables Vol C Tables 4.2.6.8 and 6.1.1.4'
O O 0.0106 0.0060 'International Tables Vol C Tables 4.2.6.8 and 6.1.1.4'
Zn Zn 0.2839 1.4301 'International Tables Vol C Tables 4.2.6.8 and 6.1.1.4'

loop_
_geom_angle_atom_site_label_1
_geom_angle_atom_site_label_2
_geom_angle_atom_site_label_3
_geom_angle
_geom_angle_site_symmetry_1
_geom_angle_site_symmetry_3
O3 Zn1 O1 98.91(11) 1_455 .
O3 Zn1 N4 111.96(11) 1_455 .
O1 Zn1 N4 108.74(11) . .
O3 Zn1 N5 108.12(11) 1_455 4_556
O1 Zn1 N5 116.59(11) . 4_556
N4 Zn1 N5 111.86(13) . 4_556
C7 O1 Zn1 105.1(2) . .
C8 O3 Zn1 109.1(2) . 1_655
O2 C7 O1 123.3(3) . .
O2 C7 C1B 117.2(3) . .
O1 C7 C1B 119.1(4) . .
O2 C7 C1A 120.3(3) . .
O1 C7 C1A 116.3(3) . .
C1B C7 C1A 10.62(15) . .
O4 C8 O3 124.0(3) . .
O4 C8 C3A 120.2(3) . .
O3 C8 C3A 115.6(3) . .
O4 C8 C3B 119.1(3) . .
O3 C8 C3B 116.2(4) . .
C3A C8 C3B 11.5(2) . .
N3A C15A H15A 109.5 . .
N3A C15A H15B 109.5 . .
H15A C15A H15B 109.5 . .
N3A C15A H15C 109.5 . .
H15A C15A H15C 109.5 . .
H15B C15A H15C 109.5 . .
N3A C16A H16A 109.5 . .
N3A C16A H16B 109.5 . .
H16A C16A H16B 109.5 . .
N3A C16A H16C 109.5 . .
H16A C16A H16C 109.5 . .
H16B C16A H16C 109.5 . .
N3B C15B H15D 109.5 . .
N3B C15B H15E 109.5 . .
H15D C15B H15E 109.5 . .
N3B C15B H15F 109.5 . .
H15D C15B H15F 109.5 . .
H15E C15B H15F 109.5 . .
N3B C16B H16D 109.5 . .
N3B C16B H16E 109.5 . .
H16D C16B H16E 109.5 . .
N3B C16B H16F 109.5 . .
H16D C16B H16F 109.5 . .
H16E C16B H16F 109.5 . .
N2A N1A C5A 113.8(5) . .
N1A N2A C9A 115.0(5) . .
C12A N3A C15A 121.3(5) . .
C12A N3A C16A 120.9(5) . .
C15A N3A C16A 117.8(6) . .
C6A C1A C2A 120.7(4) . .
C6A C1A C7 122.8(3) . .
C2A C1A C7 116.4(3) . .
C1A C2A C3A 120.1(4) . .
C1A C2A H2A 120.0 . .
C3A C2A H2A 120.0 . .
C2A C3A C4A 119.5(4) . .
C2A C3A C8 119.3(3) . .
C4A C3A C8 121.2(4) . .
C5A C4A C3A 119.9(4) . .
C5A C4A H4A 120.0 . .
C3A C4A H4A 120.0 . .
C6A C5A C4A 120.4(4) . .
C6A C5A N1A 123.9(4) . .
C4A C5A N1A 115.6(4) . .
C1A C6A C5A 119.4(4) . .
C1A C6A H6A 120.3 . .
C5A C6A H6A 120.3 . .
C14A C9A C10A 120.6(4) . .
C14A C9A N2A 115.2(4) . .
C10A C9A N2A 124.2(4) . .
C11A C10A C9A 119.4(4) . .
C11A C10A H10A 120.3 . .
C9A C10A H10A 120.3 . .
C10A C11A C12A 120.6(4) . .
C10A C11A H11A 119.7 . .
C12A C11A H11A 119.7 . .
N3A C12A C11A 120.5(4) . .
N3A C12A C13A 119.8(4) . .
C11A C12A C13A 119.6(4) . .
C14A C13A C12A 119.9(4) . .
C14A C13A H13A 120.0 . .
C12A C13A H13A 120.0 . .
C13A C14A C9A 119.9(4) . .
C13A C14A H14A 120.0 . .
C9A C14A H14A 120.0 . .
N2B N1B C5B 114.2(11) . .
N1B N2B C9B 114.1(12) . .
C12B N3B C15B 121.5(8) . .
C12B N3B C16B 120.4(8) . .
C15B N3B C16B 118.1(10) . .
C6B C1B C2B 120.1(5) . .
C6B C1B C7 118.4(4) . .
C2B C1B C7 121.5(4) . .
C1B C2B C3B 119.7(5) . .
C1B C2B H2B 120.2 . .
C3B C2B H2B 120.2 . .
C2B C3B C4B 120.4(5) . .
C2B C3B C8 117.6(4) . .
C4B C3B C8 121.4(5) . .
C5B C4B C3B 119.4(5) . .
C5B C4B H4B 120.3 . .
C3B C4B H4B 120.3 . .
C6B C5B C4B 120.4(5) . .
C6B C5B N1B 118.5(7) . .
C4B C5B N1B 120.2(7) . .
C1B C6B C5B 120.0(5) . .
C1B C6B H6B 120.0 . .
C5B C6B H6B 120.0 . .
C10B C9B C14B 119.9(5) . .
C10B C9B N2B 127.3(7) . .
C14B C9B N2B 112.6(7) . .
C9B C10B C11B 120.4(5) . .
C9B C10B H10B 119.8 . .
C11B C10B H10B 119.8 . .
C10B C11B C12B 119.7(5) . .
C10B C11B H11B 120.1 . .
C12B C11B H11B 120.1 . .
C11B C12B N3B 119.7(6) . .
C11B C12B C13B 120.0(5) . .
N3B C12B C13B 120.3(6) . .
C12B C13B C14B 120.0(6) . .
C12B C13B H13B 120.0 . .
C14B C13B H13B 120.0 . .
C9B C14B C13B 119.8(6) . .
C9B C14B H14B 120.1 . .
C13B C14B H14B 120.1 . .
C18 N4 C19 118.3(3) . .
C18 N4 Zn1 121.8(2) . .
C19 N4 Zn1 119.9(2) . .
C26 N5 C27 117.1(3) . .
C26 N5 Zn1 123.6(3) . 4
C27 N5 Zn1 119.3(3) . 4
C18 C17 C21 120.3(3) . .
C18 C17 H17 119.9 . .
C21 C17 H17 119.9 . .
N4 C18 C17 122.6(3) . .
N4 C18 H18 118.7 . .
C17 C18 H18 118.7 . .
N4 C19 C20 122.3(4) . .
N4 C19 H19 118.8 . .
C20 C19 H19 118.8 . .
C19 C20 C21 120.0(4) . .
C19 C20 H20 120.0 . .
C21 C20 H20 120.0 . .
C17 C21 C20 116.5(3) . .
C17 C21 C22 119.2(3) . .
C20 C21 C22 124.3(3) . .
C23 C22 C21 125.2(4) . .
C23 C22 H22 117.4 . .
C21 C22 H22 117.4 . .
C22 C23 C24 124.0(4) . .
C22 C23 H23 118.0 . .
C24 C23 H23 118.0 . .
C25 C24 C28 115.8(3) . .
C25 C24 C23 120.9(3) . .
C28 C24 C23 123.3(3) . .
C26 C25 C24 120.7(4) . .
C26 C25 H25 119.6 . .
C24 C25 H25 119.6 . .
N5 C26 C25 122.9(4) . .
N5 C26 H26 118.6 . .
C25 C26 H26 118.6 . .
N5 C27 C28 122.7(4) . .
N5 C27 H27 118.6 . .
C28 C27 H27 118.6 . .
C27 C28 C24 120.7(4) . .
C27 C28 H28 119.6 . .
C24 C28 H28 119.6 . .
C29A N6A C31A 123.3(5) . .
C29A N6A C30A 119.1(5) . .
C31A N6A C30A 117.5(5) . .
O5A C29A N6A 121.0(5) . .
O5A C29A H29A 119.5 . .
N6A C29A H29A 119.5 . .
C32A N7A C34A 122.7(12) . .
C32A N7A C33A 123.5(10) . .
C34A N7A C33A 113.8(11) . .
O6A C32A N7A 122.2(7) . .
O6A C32A H32A 118.9 . .
N7A C32A H32A 118.9 . .
N7A C33A H33A 109.5 . .
N7A C33A H33B 109.5 . .
H33A C33A H33B 109.5 . .
N7A C33A H33C 109.5 . .
H33A C33A H33C 109.5 . .
H33B C33A H33C 109.5 . .
N7A C34A H34A 109.5 . .
N7A C34A H34B 109.5 . .
H34A C34A H34B 109.5 . .
N7A C34A H34C 109.5 . .
H34A C34A H34C 109.5 . .
H34B C34A H34C 109.5 . .
C35A N8A C37A 120.4(6) . .
C35A N8A C36A 120.4(7) . .
C37A N8A C36A 117.3(6) . .
O7A C35A N8A 121.9(6) . .
O7A C35A H35A 119.0 . .
N8A C35A H35A 119.0 . .
N8A C36A H36A 109.5 . .
N8A C36A H36B 109.5 . .
H36A C36A H36B 109.5 . .
N8A C36A H36C 109.5 . .
H36A C36A H36C 109.5 . .
H36B C36A H36C 109.5 . .
N8A C37A H37D 109.5 . .
N8A C37A H37E 109.5 . .
H37D C37A H37E 109.5 . .
N8A C37A H37F 109.5 . .
H37D C37A H37F 109.5 . .
H37E C37A H37F 109.5 . .
C29B N6B C31B 120.3(6) . .
C29B N6B C30B 120.0(6) . .
C31B N6B C30B 118.8(6) . .
O5B C29B N6B 121.2(6) . .
O5B C29B H29B 119.4 . .
N6B C29B H29B 119.4 . .
N6B C30B H30D 109.5 . .
N6B C30B H30E 109.5 . .
H30D C30B H30E 109.5 . .
N6B C30B H30F 109.5 . .
H30D C30B H30F 109.5 . .
H30E C30B H30F 109.5 . .
N6B C31B H31D 109.5 . .
N6B C31B H31E 109.5 . .
H31D C31B H31E 109.5 . .
N6B C31B H31F 109.5 . .
H31D C31B H31F 109.5 . .
H31E C31B H31F 109.5 . .
C32B N7B C34B 120.5(5) . .
C32B N7B C33B 121.0(4) . .
C34B N7B C33B 117.2(6) . .
O6B C32B N7B 122.0(5) . .
O6B C32B H32B 119.0 . .
N7B C32B H32B 119.0 . .
N7B C33B H33D 109.5 . .
N7B C33B H33E 109.5 . .
H33D C33B H33E 109.5 . .
N7B C33B H33F 109.5 . .
H33D C33B H33F 109.5 . .
H33E C33B H33F 109.5 . .
N7B C34B H34D 109.5 . .
N7B C34B H34E 109.5 . .
H34D C34B H34E 109.5 . .
N7B C34B H34F 109.5 . .
H34D C34B H34F 109.5 . .
H34E C34B H34F 109.5 . .

loop_
_geom_bond_atom_site_label_1
_geom_bond_atom_site_label_2
_geom_bond_distance
_geom_bond_site_symmetry_2
Zn1 O3 1.958(2) 1_455
Zn1 O1 1.988(2) .
Zn1 N4 2.028(3) .
Zn1 N5 2.036(3) 4_556
O1 C7 1.279(4) .
O2 C7 1.229(5) .
O3 C8 1.283(4) .
O3 Zn1 1.958(2) 1_655
O4 C8 1.220(5) .
C7 C1B 1.457(6) .
C7 C1A 1.546(5) .
C8 C3A 1.494(6) .
C8 C3B 1.553(7) .
C15A N3A 1.442(7) .
C15A H15A 0.9800 .
C15A H15B 0.9800 .
C15A H15C 0.9800 .
C16A N3A 1.447(7) .
C16A H16A 0.9800 .
C16A H16B 0.9800 .
C16A H16C 0.9800 .
C15B N3B 1.442(9) .
C15B H15D 0.9800 .
C15B H15E 0.9800 .
C15B H15F 0.9800 .
C16B N3B 1.445(9) .
C16B H16D 0.9800 .
C16B H16E 0.9800 .
C16B H16F 0.9800 .
N1A N2A 1.237(7) .
N1A C5A 1.433(6) .
N2A C9A 1.425(6) .
N3A C12A 1.378(7) .
C1A C6A 1.382(5) .
C1A C2A 1.391(5) .
C2A C3A 1.392(5) .
C2A H2A 0.9500 .
C3A C4A 1.395(5) .
C4A C5A 1.394(5) .
C4A H4A 0.9500 .
C5A C6A 1.391(5) .
C6A H6A 0.9500 .
C9A C14A 1.390(5) .
C9A C10A 1.393(5) .
C10A C11A 1.385(5) .
C10A H10A 0.9500 .
C11A C12A 1.397(5) .
C11A H11A 0.9500 .
C12A C13A 1.398(5) .
C13A C14A 1.389(5) .
C13A H13A 0.9500 .
C14A H14A 0.9500 .
N1B N2B 1.218(11) .
N1B C5B 1.405(10) .
N2B C9B 1.402(11) .
N3B C12B 1.380(10) .
C1B C6B 1.379(6) .
C1B C2B 1.381(6) .
C2B C3B 1.382(6) .
C2B H2B 0.9500 .
C3B C4B 1.384(6) .
C4B C5B 1.379(6) .
C4B H4B 0.9500 .
C5B C6B 1.379(6) .
C6B H6B 0.9500 .
C9B C10B 1.377(6) .
C9B C14B 1.380(6) .
C10B C11B 1.379(6) .
C10B H10B 0.9500 .
C11B C12B 1.380(6) .
C11B H11B 0.9500 .
C12B C13B 1.381(6) .
C13B C14B 1.382(6) .
C13B H13B 0.9500 .
C14B H14B 0.9500 .
N4 C18 1.327(5) .
N4 C19 1.343(5) .
N5 C26 1.328(5) .
N5 C27 1.343(5) .
N5 Zn1 2.036(3) 4
C17 C18 1.372(5) .
C17 C21 1.392(5) .
C17 H17 0.9500 .
C18 H18 0.9500 .
C19 C20 1.376(5) .
C19 H19 0.9500 .
C20 C21 1.393(5) .
C20 H20 0.9500 .
C21 C22 1.459(5) .
C22 C23 1.327(5) .
C22 H22 0.9500 .
C23 C24 1.466(5) .
C23 H23 0.9500 .
C24 C25 1.383(6) .
C24 C28 1.383(6) .
C25 C26 1.372(6) .
C25 H25 0.9500 .
C26 H26 0.9500 .
C27 C28 1.367(6) .
C27 H27 0.9500 .
C28 H28 0.9500 .
O5A C29A 1.244(4) .
N6A C29A 1.322(4) .
N6A C31A 1.459(4) .
N6A C30A 1.463(4) .
C29A H29A 0.9500 .
C30A H30A 0.9800 .
C30A H30B 0.9800 .
C30A H30C 0.9800 .
C31A H31A 0.9800 .
C31A H31B 0.9800 .
C31A H31C 0.9800 .
O6A C32A 1.241(5) .
N7A C32A 1.320(5) .
N7A C34A 1.476(17) .
N7A C33A 1.510(19) .
C32A H32A 0.9500 .
C33A H33A 0.9800 .
C33A H33B 0.9800 .
C33A H33C 0.9800 .
C34A H34A 0.9800 .
C34A H34B 0.9800 .
C34A H34C 0.9800 .
O7A C35A 1.240(5) .
N8A C35A 1.322(4) .
N8A C37A 1.461(4) .
N8A C36A 1.463(5) .
C35A H35A 0.9500 .
C36A H36A 0.9800 .
C36A H36B 0.9800 .
C36A H36C 0.9800 .
C37A H37D 0.9800 .
C37A H37E 0.9800 .
C37A H37F 0.9800 .
O5B C29B 1.241(5) .
N6B C29B 1.325(4) .
N6B C31B 1.458(4) .
N6B C30B 1.460(4) .
C29B H29B 0.9500 .
C30B H30D 0.9800 .
C30B H30E 0.9800 .
C30B H30F 0.9800 .
C31B H31D 0.9800 .
C31B H31E 0.9800 .
C31B H31F 0.9800 .
O6B C32B 1.241(5) .
N7B C32B 1.321(4) .
N7B C34B 1.460(4) .
N7B C33B 1.461(3) .
C32B H32B 0.9500 .
C33B H33D 0.9800 .
C33B H33E 0.9800 .
C33B H33F 0.9800 .
C34B H34D 0.9800 .
C34B H34E 0.9800 .
C34B H34F 0.9800 .

loop_
_geom_torsion_atom_site_label_1
_geom_torsion_atom_site_label_2
_geom_torsion_atom_site_label_3
_geom_torsion_atom_site_label_4
_geom_torsion
_geom_torsion_site_symmetry_1
O3 Zn1 O1 C7 175.3(2) 1_455
N4 Zn1 O1 C7 -67.8(2) .
N5 Zn1 O1 C7 59.8(2) 4_556
Zn1 O1 C7 O2 1.2(4) .
Zn1 O1 C7 C1B -171.8(2) .
Zn1 O1 C7 C1A 176.6(2) .
Zn1 O3 C8 O4 3.8(5) 1_655
Zn1 O3 C8 C3A -172.6(2) 1_655
Zn1 O3 C8 C3B 174.7(3) 1_655
C5A N1A N2A C9A -177.2(4) .
O2 C7 C1A C6A 176.7(3) .
O1 C7 C1A C6A 1.0(4) .
C1B C7 C1A C6A -107.0(15) .
O2 C7 C1A C2A -7.0(4) .
O1 C7 C1A C2A 177.3(2) .
C1B C7 C1A C2A 69.2(14) .
C6A C1A C2A C3A 0.2(2) .
C7 C1A C2A C3A -176.2(2) .
C1A C2A C3A C4A 0.1(2) .
C1A C2A C3A C8 179.4(3) .
O4 C8 C3A C2A 9.3(5) .
O3 C8 C3A C2A -174.1(3) .
C3B C8 C3A C2A -78.5(14) .
O4 C8 C3A C4A -171.4(3) .
O3 C8 C3A C4A 5.2(5) .
C3B C8 C3A C4A 100.8(14) .
C2A C3A C4A C5A -0.3(4) .
C8 C3A C4A C5A -179.6(4) .
C3A C4A C5A C6A 0.1(6) .
C3A C4A C5A N1A -176.9(4) .
N2A N1A C5A C6A -9.7(7) .
N2A N1A C5A C4A 167.2(4) .
C2A C1A C6A C5A -0.4(4) .
C7 C1A C6A C5A 175.7(3) .
C4A C5A C6A C1A 0.3(5) .
N1A C5A C6A C1A 177.0(4) .
N1A N2A C9A C14A -174.5(4) .
N1A N2A C9A C10A 3.3(6) .
C14A C9A C10A C11A 0.3(2) .
N2A C9A C10A C11A -177.3(3) .
C9A C10A C11A C12A 0.5(2) .
C15A N3A C12A C11A -0.4(8) .
C16A N3A C12A C11A -179.6(5) .
C15A N3A C12A C13A 175.3(6) .
C16A N3A C12A C13A -3.9(7) .
C10A C11A C12A N3A 174.5(4) .
C10A C11A C12A C13A -1.2(5) .
N3A C12A C13A C14A -174.7(5) .
C11A C12A C13A C14A 1.1(6) .
C12A C13A C14A C9A -0.3(6) .
C10A C9A C14A C13A -0.4(5) .
N2A C9A C14A C13A 177.5(4) .
C5B N1B N2B C9B 177.8(11) .
O2 C7 C1B C6B -173.8(4) .
O1 C7 C1B C6B -0.5(5) .
C1A C7 C1B C6B 76.9(15) .
O2 C7 C1B C2B 8.1(4) .
O1 C7 C1B C2B -178.5(3) .
C1A C7 C1B C2B -101.2(15) .
C6B C1B C2B C3B -0.1(3) .
C7 C1B C2B C3B 177.9(3) .
C1B C2B C3B C4B 0.0(3) .
C1B C2B C3B C8 -171.8(3) .
O4 C8 C3B C2B -8.9(5) .
O3 C8 C3B C2B 179.8(3) .
C3A C8 C3B C2B 89.9(14) .
O4 C8 C3B C4B 179.4(4) .
O3 C8 C3B C4B 8.1(5) .
C3A C8 C3B C4B -81.8(14) .
C2B C3B C4B C5B -0.2(5) .
C8 C3B C4B C5B 171.3(5) .
C3B C4B C5B C6B 0.4(7) .
C3B C4B C5B N1B -168.2(8) .
N2B N1B C5B C6B 154.2(13) .
N2B N1B C5B C4B -37.0(18) .
C2B C1B C6B C5B 0.3(6) .
C7 C1B C6B C5B -177.8(4) .
C4B C5B C6B C1B -0.4(7) .
N1B C5B C6B C1B 168.3(8) .
N1B N2B C9B C10B -24(2) .
N1B N2B C9B C14B 160.2(13) .
C14B C9B C10B C11B -0.1(3) .
N2B C9B C10B C11B -175.2(10) .
C9B C10B C11B C12B 0.1(3) .
C10B C11B C12B N3B 179.2(7) .
C10B C11B C12B C13B -0.2(6) .
C15B N3B C12B C11B -10.4(11) .
C16B N3B C12B C11B 169.3(9) .
C15B N3B C12B C13B 169.1(10) .
C16B N3B C12B C13B -11.2(11) .
C11B C12B C13B C14B 0.4(8) .
N3B C12B C13B C14B -179.0(8) .
C10B C9B C14B C13B 0.3(6) .
N2B C9B C14B C13B 176.0(9) .
C12B C13B C14B C9B -0.5(8) .
O3 Zn1 N4 C18 -90.5(3) 1_455
O1 Zn1 N4 C18 161.2(3) .
N5 Zn1 N4 C18 31.0(3) 4_556
O3 Zn1 N4 C19 90.7(3) 1_455
O1 Zn1 N4 C19 -17.6(3) .
N5 Zn1 N4 C19 -147.8(3) 4_556
C19 N4 C18 C17 1.2(5) .
Zn1 N4 C18 C17 -177.6(3) .
C21 C17 C18 N4 -1.7(6) .
C18 N4 C19 C20 0.7(6) .
Zn1 N4 C19 C20 179.6(3) .
N4 C19 C20 C21 -2.1(6) .
C18 C17 C21 C20 0.2(5) .
C18 C17 C21 C22 -179.6(3) .
C19 C20 C21 C17 1.6(6) .
C19 C20 C21 C22 -178.6(4) .
C17 C21 C22 C23 -172.5(4) .
C20 C21 C22 C23 7.7(6) .
C21 C22 C23 C24 176.8(3) .
C22 C23 C24 C25 -168.8(4) .
C22 C23 C24 C28 11.4(6) .
C28 C24 C25 C26 -2.2(6) .
C23 C24 C25 C26 178.0(4) .
C27 N5 C26 C25 -1.4(6) .
Zn1 N5 C26 C25 178.6(3) 4
C24 C25 C26 N5 2.2(7) .
C26 N5 C27 C28 0.7(6) .
Zn1 N5 C27 C28 -179.3(3) 4
N5 C27 C28 C24 -0.9(7) .
C25 C24 C28 C27 1.6(6) .
C23 C24 C28 C27 -178.6(4) .
C31A N6A C29A O5A -175.3(19) .
C30A N6A C29A O5A -1(3) .
C34A N7A C32A O6A -169(2) .
C33A N7A C32A O6A 8(4) .
C37A N8A C35A O7A -2(2) .
C36A N8A C35A O7A -165.6(16) .
C31B N6B C29B O5B -168(3) .
C30B N6B C29B O5B 1(4) .
C34B N7B C32B O6B 172.8(15) .
C33B N7B C32B O6B 6(2) .
